data_2219504
loop_
_publ_author_name
'Cheng, Lin'
'Sun, Yan-Yan'
'Zhang, Ya-Wen'
'Xu, Gang'

_publ_section_title
;
 Tris(ethylenediamine)zinc(II) dichloride monohydrate
;
_journal_coeditor_code BT2779
_journal_issue 10
_journal_name_full 'Acta Crystallographica Section E'
_journal_page_first m1246
_journal_paper_doi 10.1107/S1600536808027979
_journal_volume 64
_journal_year 2008
_chemical_formula_iupac '[Zn (C2 H8 N2)3] Cl2 , H2 O'
_chemical_formula_moiety 'C6 H24 N6 Zn 2+ , 2Cl - , H2 O'
_chemical_formula_sum 'C6 H26 Cl2 N6 O Zn'
_chemical_formula_weight 334.60
_chemical_name_systematic
;
Tris(ethylenediamine)zinc(II) dichloride monohydrate
;
_space_group_IT_number 14
_symmetry_cell_setting monoclinic
_symmetry_space_group_name_Hall '-P 2ybc'
_symmetry_space_group_name_H-M 'P 1 21/c 1'
_atom_sites_solution_hydrogens geom
_atom_sites_solution_primary direct
_atom_sites_solution_secondary difmap
_audit_creation_method SHELXL97
_cell_angle_alpha 90.00
_cell_angle_beta 92.804(2)
_cell_angle_gamma 90.00
_cell_formula_units_Z 4
_cell_length_a 8.8165(10)
_cell_length_b 11.9379(14)
_cell_length_c 14.4043(17)
_cell_measurement_reflns_used 783
_cell_measurement_temperature 293(2)
_cell_measurement_theta_max 28.0
_cell_measurement_theta_min 2.45
_cell_volume 1514.2(3)
_computing_cell_refinement 'SMART (Bruker, 2000)'
_computing_data_collection 'SMART (Bruker, 2000)'
_computing_data_reduction 'SAINT (Bruker, 2000)'
_computing_molecular_graphics 'SHELXTL (Sheldrick, 2008)'
_computing_publication_material 'SHELXTL (Sheldrick, 2008)'
_computing_structure_refinement 'SHELXL (Sheldrick, 2008)'
_computing_structure_solution 'SHELXS (Sheldrick, 2008)'
_diffrn_ambient_temperature 293(2)
_diffrn_measured_fraction_theta_full 0.998
_diffrn_measured_fraction_theta_max 0.998
_diffrn_measurement_device_type 'Bruker APEX CCD'
_diffrn_measurement_method '\f and \w scan'
_diffrn_radiation_monochromator graphite
_diffrn_radiation_source 'fine-focus sealed tube'
_diffrn_radiation_type MoK\a
_diffrn_radiation_wavelength 0.71073
_diffrn_reflns_av_R_equivalents 0.0298
_diffrn_reflns_av_sigmaI/netI 0.0296
_diffrn_reflns_limit_h_max 10
_diffrn_reflns_limit_h_min -10
_diffrn_reflns_limit_k_max 14
_diffrn_reflns_limit_k_min -14
_diffrn_reflns_limit_l_max 17
_diffrn_reflns_limit_l_min -17
_diffrn_reflns_number 11550
_diffrn_reflns_theta_full 26.00
_diffrn_reflns_theta_max 26.00
_diffrn_reflns_theta_min 2.22
_exptl_absorpt_coefficient_mu 1.968
_exptl_absorpt_correction_T_max 0.7436
_exptl_absorpt_correction_T_min 0.6389
_exptl_absorpt_correction_type multi-scan
_exptl_absorpt_process_details '(SADABS; Sheldrick, 2000)'
_exptl_crystal_colour colorless
_exptl_crystal_density_diffrn 1.468
_exptl_crystal_density_method 'not measured'
_exptl_crystal_description block
_exptl_crystal_F_000 704
_exptl_crystal_size_max 0.25
_exptl_crystal_size_mid 0.22
_exptl_crystal_size_min 0.16
_refine_diff_density_max 0.389
_refine_diff_density_min -0.273
_refine_ls_extinction_method none
_refine_ls_goodness_of_fit_ref 1.098
_refine_ls_hydrogen_treatment constr
_refine_ls_matrix_type full
_refine_ls_number_parameters 145
_refine_ls_number_reflns 2975
_refine_ls_number_restraints 0
_refine_ls_restrained_S_all 1.098
_refine_ls_R_factor_all 0.0449
_refine_ls_R_factor_gt 0.0354
_refine_ls_shift/su_max 0.000
_refine_ls_shift/su_mean 0.000
_refine_ls_structure_factor_coef Fsqd
_refine_ls_weighting_details 'calc w = 1/[\s^2^(Fo^2^)+(0.0384P)^2^+0.5868P] where P=(Fo^2^+2Fc^2^)/3'
_refine_ls_weighting_scheme calc
_refine_ls_wR_factor_gt 0.0816
_refine_ls_wR_factor_ref 0.0852
_reflns_number_gt 2511
_reflns_number_total 2975
_reflns_threshold_expression I>2\s(I)
_cod_data_source_file bt2779.cif
_cod_data_source_block I
_cod_original_sg_symbol_H-M 'P 21/c'
_cod_database_code 2219504
_cod_database_fobs_code 2219504

loop_
_symmetry_equiv_pos_as_xyz
'x, y, z'
'-x, y+1/2, -z+1/2'
'-x, -y, -z'
'x, -y-1/2, z-1/2'

loop_
_atom_site_type_symbol
_atom_site_label
_atom_site_fract_x
_atom_site_fract_y
_atom_site_fract_z
_atom_site_U_iso_or_equiv
_atom_site_adp_type
_atom_site_calc_flag
_atom_site_refinement_flags
_atom_site_occupancy
Zn Zn1 0.24154(3) 0.55616(3) 0.20878(2) 0.03553(12) Uani d . 1
Cl Cl1 0.31636(9) 0.23340(7) 0.36125(6) 0.0567(2) Uani d . 1
Cl Cl2 0.20561(8) 0.87644(7) 0.38972(5) 0.0505(2) Uani d . 1
C C1 0.3870(3) 0.3760(3) 0.1009(2) 0.0555(8) Uani d . 1
H H1A 0.4452 0.3450 0.1538 0.067 Uiso calc R 1
H H1B 0.4297 0.3480 0.0446 0.067 Uiso calc R 1
C C2 0.2244(4) 0.3402(3) 0.1041(2) 0.0540(8) Uani d . 1
H H2A 0.1681 0.3659 0.0486 0.065 Uiso calc R 1
H H2B 0.2186 0.2591 0.1058 0.065 Uiso calc R 1
C C3 0.1673(4) 0.5327(3) 0.4086(2) 0.0507(8) Uani d . 1
H H3A 0.1431 0.4536 0.4034 0.061 Uiso calc R 1
H H3B 0.1264 0.5610 0.4653 0.061 Uiso calc R 1
C C4 0.3359(4) 0.5484(3) 0.4120(2) 0.0557(9) Uani d . 1
H H4A 0.3601 0.6273 0.4192 0.067 Uiso calc R 1
H H4B 0.3816 0.5085 0.4649 0.067 Uiso calc R 1
C C5 0.0887(4) 0.7490(3) 0.1124(2) 0.0565(9) Uani d . 1
H H5A 0.0391 0.7783 0.1659 0.068 Uiso calc R 1
H H5B 0.0411 0.7824 0.0569 0.068 Uiso calc R 1
C C6 0.2557(4) 0.7787(3) 0.1193(2) 0.0508(8) Uani d . 1
H H6A 0.3040 0.7535 0.0640 0.061 Uiso calc R 1
H H6B 0.2676 0.8594 0.1238 0.061 Uiso calc R 1
N N1 0.3960(3) 0.4984(2) 0.10299(17) 0.0465(6) Uani d . 1
H H1C 0.4885 0.5300 0.1105 0.070 Uiso d R 1
H H1D 0.3684 0.5262 0.0466 0.070 Uiso d R 1
N N2 0.1568(3) 0.3873(2) 0.18697(16) 0.0419(6) Uani d . 1
H H2C 0.1778 0.3383 0.2333 0.063 Uiso d R 1
H H2D 0.0546 0.3854 0.1839 0.063 Uiso d R 1
N N3 0.0993(3) 0.5935(2) 0.32796(16) 0.0443(6) Uani d . 1
H H3C -0.0010 0.5790 0.3232 0.067 Uiso d R 1
H H3D 0.1079 0.6675 0.3389 0.067 Uiso d R 1
N N4 0.3974(3) 0.5059(2) 0.32603(16) 0.0445(6) Uani d . 1
H H4C 0.4947 0.5276 0.3223 0.067 Uiso d R 1
H H4D 0.3872 0.4312 0.3204 0.067 Uiso d R 1
N N5 0.0720(3) 0.6272(2) 0.10862(16) 0.0456(6) Uani d . 1
H H5C -0.0218 0.6039 0.1214 0.068 Uiso d R 1
H H5D 0.0933 0.6075 0.0504 0.068 Uiso d R 1
N N6 0.3279(3) 0.7250(2) 0.20173(16) 0.0444(6) Uani d . 1
H H6C 0.4288 0.7342 0.1982 0.067 Uiso d R 1
H H6D 0.3054 0.7678 0.2506 0.067 Uiso d R 1
O O1W 0.2475(3) 0.0426(2) 0.21973(17) 0.0692(7) Uani d . 1
H H1WA 0.2630 0.1002 0.2536 0.104 Uiso d R 1
H H1WB 0.2361 -0.0020 0.2649 0.104 Uiso d R 1

loop_
_atom_site_aniso_label
_atom_site_aniso_U_11
_atom_site_aniso_U_22
_atom_site_aniso_U_33
_atom_site_aniso_U_12
_atom_site_aniso_U_13
_atom_site_aniso_U_23
Zn1 0.03116(18) 0.0416(2) 0.03389(18) -0.00316(13) 0.00251(12) 0.00012(13)
Cl1 0.0520(5) 0.0563(5) 0.0622(5) 0.0042(4) 0.0079(4) 0.0108(4)
Cl2 0.0449(4) 0.0597(5) 0.0467(4) 0.0018(3) 0.0009(3) -0.0014(4)
C1 0.0461(18) 0.073(2) 0.0480(18) 0.0078(16) 0.0089(14) -0.0111(17)
C2 0.0550(19) 0.056(2) 0.0503(19) -0.0051(16) 0.0010(15) -0.0111(16)
C3 0.0565(19) 0.061(2) 0.0348(15) 0.0002(16) 0.0076(14) -0.0003(14)
C4 0.0529(19) 0.073(2) 0.0403(17) 0.0025(16) -0.0075(14) -0.0069(16)
C5 0.056(2) 0.060(2) 0.0534(19) 0.0148(16) 0.0015(15) 0.0061(16)
C6 0.067(2) 0.0420(18) 0.0440(17) -0.0034(15) 0.0052(15) 0.0025(14)
N1 0.0359(13) 0.0597(17) 0.0444(14) -0.0059(12) 0.0072(10) -0.0020(12)
N2 0.0349(12) 0.0484(15) 0.0425(13) -0.0093(11) 0.0032(10) -0.0006(11)
N3 0.0368(13) 0.0514(15) 0.0453(14) -0.0006(11) 0.0072(10) -0.0015(12)
N4 0.0354(13) 0.0527(16) 0.0451(14) -0.0013(11) -0.0023(10) -0.0031(12)
N5 0.0357(13) 0.0582(17) 0.0426(13) -0.0029(11) -0.0004(10) 0.0052(12)
N6 0.0407(13) 0.0467(15) 0.0461(14) -0.0083(11) 0.0042(11) -0.0033(12)
O1W 0.0747(18) 0.0651(17) 0.0678(16) 0.0051(12) 0.0032(14) 0.0022(12)

loop_
_atom_type_symbol
_atom_type_description
_atom_type_scat_dispersion_real
_atom_type_scat_dispersion_imag
_atom_type_scat_source
C C 0.0033 0.0016 'International Tables Vol C Tables 4.2.6.8 and 6.1.1.4'
H H 0.0000 0.0000 'International Tables Vol C Tables 4.2.6.8 and 6.1.1.4'
N N 0.0061 0.0033 'International Tables Vol C Tables 4.2.6.8 and 6.1.1.4'
O O 0.0106 0.0060 'International Tables Vol C Tables 4.2.6.8 and 6.1.1.4'
Cl Cl 0.1484 0.1585 'International Tables Vol C Tables 4.2.6.8 and 6.1.1.4'
Zn Zn 0.2839 1.4301 'International Tables Vol C Tables 4.2.6.8 and 6.1.1.4'

loop_
_geom_angle_atom_site_label_1
_geom_angle_atom_site_label_2
_geom_angle_atom_site_label_3
_geom_angle
N6 Zn1 N2 168.95(9)
N6 Zn1 N5 80.73(9)
N2 Zn1 N5 92.59(9)
N6 Zn1 N1 91.62(9)
N2 Zn1 N1 80.16(9)
N5 Zn1 N1 95.18(9)
N6 Zn1 N4 94.68(9)
N2 Zn1 N4 93.19(9)
N5 Zn1 N4 170.26(9)
N1 Zn1 N4 93.52(9)
N6 Zn1 N3 93.60(9)
N2 Zn1 N3 95.45(9)
N5 Zn1 N3 92.20(9)
N1 Zn1 N3 171.56(9)
N4 Zn1 N3 79.46(9)
N1 C1 C2 109.6(3)
N1 C1 H1A 109.8
C2 C1 H1A 109.8
N1 C1 H1B 109.8
C2 C1 H1B 109.8
H1A C1 H1B 108.2
N2 C2 C1 110.0(2)
N2 C2 H2A 109.7
C1 C2 H2A 109.7
N2 C2 H2B 109.7
C1 C2 H2B 109.7
H2A C2 H2B 108.2
N3 C3 C4 109.3(3)
N3 C3 H3A 109.8
C4 C3 H3A 109.8
N3 C3 H3B 109.8
C4 C3 H3B 109.8
H3A C3 H3B 108.3
N4 C4 C3 109.7(2)
N4 C4 H4A 109.7
C3 C4 H4A 109.7
N4 C4 H4B 109.7
C3 C4 H4B 109.7
H4A C4 H4B 108.2
N5 C5 C6 109.4(2)
N5 C5 H5A 109.8
C6 C5 H5A 109.8
N5 C5 H5B 109.8
C6 C5 H5B 109.8
H5A C5 H5B 108.3
N6 C6 C5 109.4(2)
N6 C6 H6A 109.8
C5 C6 H6A 109.8
N6 C6 H6B 109.8
C5 C6 H6B 109.8
H6A C6 H6B 108.2
C1 N1 Zn1 106.97(18)
C1 N1 H1C 117.9
Zn1 N1 H1C 111.9
C1 N1 H1D 109.7
Zn1 N1 H1D 111.1
H1C N1 H1D 99.1
C2 N2 Zn1 108.81(18)
C2 N2 H2C 106.0
Zn1 N2 H2C 116.1
C2 N2 H2D 113.2
Zn1 N2 H2D 111.6
H2C N2 H2D 100.9
C3 N3 Zn1 106.68(18)
C3 N3 H3C 109.1
Zn1 N3 H3C 119.5
C3 N3 H3D 108.6
Zn1 N3 H3D 106.6
H3C N3 H3D 106.0
C4 N4 Zn1 108.07(17)
C4 N4 H4C 110.2
Zn1 N4 H4C 115.8
C4 N4 H4D 112.3
Zn1 N4 H4D 98.3
H4C N4 H4D 111.7
C5 N5 Zn1 107.18(17)
C5 N5 H5C 113.0
Zn1 N5 H5C 110.4
C5 N5 H5D 105.6
Zn1 N5 H5D 110.2
H5C N5 H5D 110.2
C6 N6 Zn1 107.84(18)
C6 N6 H6C 107.0
Zn1 N6 H6C 118.0
C6 N6 H6D 106.3
Zn1 N6 H6D 113.7
H6C N6 H6D 103.4
H1WA O1W H1WB 95.1

loop_
_geom_bond_atom_site_label_1
_geom_bond_atom_site_label_2
_geom_bond_distance
Zn1 N6 2.158(2)
Zn1 N2 2.167(2)
Zn1 N5 2.196(2)
Zn1 N1 2.203(2)
Zn1 N4 2.208(2)
Zn1 N3 2.220(2)
C1 N1 1.464(4)
C1 C2 1.498(4)
C1 H1A 0.9700
C1 H1B 0.9700
C2 N2 1.472(4)
C2 H2A 0.9700
C2 H2B 0.9700
C3 N3 1.472(4)
C3 C4 1.496(4)
C3 H3A 0.9700
C3 H3B 0.9700
C4 N4 1.466(4)
C4 H4A 0.9700
C4 H4B 0.9700
C5 N5 1.463(4)
C5 C6 1.513(5)
C5 H5A 0.9700
C5 H5B 0.9700
C6 N6 1.467(4)
C6 H6A 0.9700
C6 H6B 0.9700
N1 H1C 0.9000
N1 H1D 0.9000
N2 H2C 0.9000
N2 H2D 0.9000
N3 H3C 0.9000
N3 H3D 0.9000
N4 H4C 0.9000
N4 H4D 0.9000
N5 H5C 0.9000
N5 H5D 0.9000
N6 H6C 0.9000
N6 H6D 0.9000
O1W H1WA 0.8500
O1W H1WB 0.8503

loop_
_geom_hbond_atom_site_label_D
_geom_hbond_atom_site_label_H
_geom_hbond_atom_site_label_A
_geom_hbond_site_symmetry_A
_geom_hbond_distance_DH
_geom_hbond_distance_HA
_geom_hbond_distance_DA
_geom_hbond_angle_DHA
N1 H1D Cl2 4_575 0.90 2.86 3.739(3) 164.8
N2 H2C Cl1 . 0.90 2.50 3.363(3) 161.6
N2 H2D Cl2 2_545 0.90 2.48 3.332(2) 157.5
N3 H3C O1W 2 0.90 2.27 3.159(3) 168.6
N3 H3D Cl2 . 0.90 2.73 3.605(3) 165.4
N4 H4C O1W 2_655 0.90 2.39 3.260(3) 163.5
N4 H4D Cl1 . 0.90 2.52 3.375(3) 158.8
N5 H5D Cl2 4_575 0.90 2.57 3.420(3) 158.1
N6 H6C Cl1 2_655 0.90 2.44 3.309(3) 161.3
N6 H6D Cl2 . 0.90 2.58 3.471(3) 172.1
O1W H1WA Cl1 . 0.85 2.25 3.097(3) 170.9
O1W H1WB Cl2 1_545 0.85 2.34 3.187(3) 179.6
